data_7242600
loop_
_publ_author_name
'Zia, Mehwash'
'Hameed, Shahid'
'Frontera, Antonio'
'Irran, Elisabeth'
'Naseer, Muhammad Moazzam'

_publ_section_title
;
 Understanding the planar conformations in diarylsubstituted heteroarenes:
 structural and theoretical insights
;
_journal_issue 17
_journal_name_full CrystEngComm
_journal_page_first 3144
_journal_page_last 3151
_journal_paper_doi 10.1039/D1CE00354B
_journal_volume 23
_journal_year 2021
_chemical_formula_sum 'C16 H13 N O3'
_chemical_formula_weight 267.27
_space_group_IT_number 14
_space_group_name_Hall '-P 2yn'
_space_group_name_H-M_alt 'P 1 21/n 1'
_symmetry_cell_setting monoclinic
_symmetry_space_group_name_H-M 'P 1 21/n 1'
_atom_sites_solution_hydrogens geom
_atom_sites_solution_primary direct
_atom_sites_solution_secondary difmap
_audit_creation_method 'CrysAlisPro 1.171.38.46 (Rigaku OD, 2015)'
_audit_update_record
;
2020-11-16 deposited with the CCDC.	2021-04-05 downloaded from the CCDC.
;
_cell_angle_alpha 90.00
_cell_angle_beta 92.490(3)
_cell_angle_gamma 90.00
_cell_formula_units_Z 4
_cell_length_a 5.55659(18)
_cell_length_b 10.0324(3)
_cell_length_c 22.5154(7)
_cell_measurement_reflns_used 1912
_cell_measurement_temperature 150(2)
_cell_measurement_theta_max 73.4660
_cell_measurement_theta_min 3.9020
_cell_volume 1253.96(7)
_computing_cell_refinement 'CrysAlisPro 1.171.38.46 (Rigaku OD, 2015)'
_computing_data_collection 'CrysAlisPro 1.171.38.46 (Rigaku OD, 2015)'
_computing_data_reduction 'CrysAlisPro 1.171.38.46 (Rigaku OD, 2015)'
_computing_structure_refinement 'SHELXL-97 (Sheldrick, 1997)'
_computing_structure_solution 'SHELXS-97 (Sheldrick, 1990)'
_diffrn_ambient_environment N~2~
_diffrn_ambient_temperature 150.00(10)
_diffrn_detector 'CCD plate'
_diffrn_detector_area_resol_mean 10.5435
_diffrn_detector_type Atlas
_diffrn_measured_fraction_theta_full 1.000
_diffrn_measured_fraction_theta_max 1.000
_diffrn_measurement_device 'four-circle diffractometer'
_diffrn_measurement_device_type 'SuperNova, Single source at offset, Atlas'
_diffrn_measurement_method '\w scans'
_diffrn_radiation_monochromator mirror
_diffrn_radiation_probe x-ray
_diffrn_radiation_type 'Cu K\a'
_diffrn_radiation_wavelength 1.54184
_diffrn_reflns_av_R_equivalents 0.0234
_diffrn_reflns_av_sigmaI/netI 0.0309
_diffrn_reflns_limit_h_max 6
_diffrn_reflns_limit_h_min -2
_diffrn_reflns_limit_k_max 12
_diffrn_reflns_limit_k_min -11
_diffrn_reflns_limit_l_max 26
_diffrn_reflns_limit_l_min -26
_diffrn_reflns_number 4420
_diffrn_reflns_theta_full 67.49
_diffrn_reflns_theta_max 67.49
_diffrn_reflns_theta_min 3.93
_diffrn_source 'sealed X-ray tube'
_diffrn_source_type 'SuperNova (Cu) X-ray Source'
_exptl_absorpt_coefficient_mu 0.808
_exptl_absorpt_correction_T_max 0.9638
_exptl_absorpt_correction_T_min 0.7908
_exptl_absorpt_correction_type multi-scan
_exptl_absorpt_process_details
;
CrysAlisPro 1.171.38.46 (Rigaku Oxford Diffraction, 2015)
Empirical absorption correction using spherical harmonics,
 implemented in SCALE3 ABSPACK scaling algorithm.
;
_exptl_crystal_colour colourless
_exptl_crystal_density_diffrn 1.416
_exptl_crystal_density_method 'not measured'
_exptl_crystal_description rod
_exptl_crystal_F_000 560
_exptl_crystal_size_max 0.31
_exptl_crystal_size_mid 0.09
_exptl_crystal_size_min 0.05
_refine_diff_density_max 0.239
_refine_diff_density_min -0.154
_refine_diff_density_rms 0.040
_refine_ls_extinction_coef 0.0024(5)
_refine_ls_extinction_expression Fc^*^=kFc[1+0.001xFc^2^\l^3^/sin(2\q)]^-1/4^
_refine_ls_extinction_method SHELXL
_refine_ls_goodness_of_fit_ref 1.026
_refine_ls_hydrogen_treatment mixed
_refine_ls_matrix_type full
_refine_ls_number_parameters 186
_refine_ls_number_reflns 2255
_refine_ls_number_restraints 0
_refine_ls_restrained_S_all 1.026
_refine_ls_R_factor_all 0.0475
_refine_ls_R_factor_gt 0.0366
_refine_ls_shift/su_max 0.001
_refine_ls_shift/su_mean 0.000
_refine_ls_structure_factor_coef Fsqd
_refine_ls_weighting_details 'calc w=1/[\s^2^(Fo^2^)+(0.0565P)^2^+0.1377P] where P=(Fo^2^+2Fc^2^)/3'
_refine_ls_weighting_scheme calc
_refine_ls_wR_factor_gt 0.0949
_refine_ls_wR_factor_ref 0.1031
_reflns_number_gt 1837
_reflns_number_total 2255
_reflns_threshold_expression >2sigma(I)
_cod_data_source_file d1ce00354b2.cif
_cod_data_source_block cu-2896
_cod_depositor_comments 'Adding full bibliography for 7242597--7242602.cif.'
_cod_original_sg_symbol_H-M P21/n
_cod_database_code 7242600

loop_
_symmetry_equiv_pos_as_xyz
'x, y, z'
'-x+1/2, y+1/2, -z+1/2'
'-x, -y, -z'
'x-1/2, -y-1/2, z-1/2'

loop_
_atom_site_label
_atom_site_type_symbol
_atom_site_fract_x
_atom_site_fract_y
_atom_site_fract_z
_atom_site_U_iso_or_equiv
_atom_site_adp_type
_atom_site_occupancy
_atom_site_symmetry_multiplicity
_atom_site_calc_flag
_atom_site_refinement_flags
_atom_site_disorder_assembly
_atom_site_disorder_group
O1 O 0.44305(18) 0.90133(11) 0.56685(4) 0.0319(3) Uani 1 1 d . . .
O2 O 1.01716(19) 1.01893(12) 0.66390(5) 0.0343(3) Uani 1 1 d . . .
H2 H 0.901(3) 1.0118(19) 0.6353(8) 0.041 Uiso 1 1 d . . .
O3 O 0.00559(18) 0.58642(11) 0.61213(4) 0.0327(3) Uani 1 1 d . . .
N1 N 0.6292(2) 0.92638(13) 0.60902(5) 0.0316(3) Uani 1 1 d . . .
C1 C 0.6087(3) 0.83707(15) 0.65148(6) 0.0267(3) Uani 1 1 d . . .
C2 C 0.4085(2) 0.75222(15) 0.63890(6) 0.0266(3) Uani 1 1 d . . .
H2A H 0.3536 0.6808 0.6625 0.032 Uiso 1 1 calc R . .
C3 C 0.3127(3) 0.79533(15) 0.58590(6) 0.0271(3) Uani 1 1 d . . .
C4 C 0.7858(3) 0.83466(15) 0.70210(6) 0.0265(3) Uani 1 1 d . . .
C5 C 0.7680(3) 0.73921(16) 0.74680(7) 0.0314(4) Uani 1 1 d . . .
H5A H 0.6363 0.6788 0.7452 0.038 Uiso 1 1 calc R . .
C6 C 0.9377(3) 0.73068(17) 0.79327(7) 0.0352(4) Uani 1 1 d . . .
H6A H 0.9237 0.6644 0.8231 0.042 Uiso 1 1 calc R . .
C7 C 1.1290(3) 0.81976(17) 0.79613(7) 0.0344(4) Uani 1 1 d . . .
H7A H 1.2465 0.8141 0.8280 0.041 Uiso 1 1 calc R . .
C8 C 1.1497(3) 0.91633(17) 0.75308(7) 0.0323(4) Uani 1 1 d . . .
H8A H 1.2796 0.9780 0.7558 0.039 Uiso 1 1 calc R . .
C9 C 0.9807(3) 0.92383(16) 0.70555(6) 0.0278(3) Uani 1 1 d . . .
C10 C 0.1106(3) 0.75697(15) 0.54575(6) 0.0269(3) Uani 1 1 d . . .
C11 C -0.0431(3) 0.65108(15) 0.55968(6) 0.0279(3) Uani 1 1 d . . .
C12 C -0.2356(3) 0.61783(17) 0.52078(7) 0.0329(4) Uani 1 1 d . . .
H12A H -0.3371 0.5449 0.5296 0.039 Uiso 1 1 calc R . .
C13 C -0.2792(3) 0.69097(18) 0.46933(7) 0.0361(4) Uani 1 1 d . . .
H13A H -0.4127 0.6688 0.4434 0.043 Uiso 1 1 calc R . .
C14 C -0.1311(3) 0.79573(18) 0.45522(7) 0.0363(4) Uani 1 1 d . . .
H14A H -0.1626 0.8458 0.4199 0.044 Uiso 1 1 calc R . .
C15 C 0.0639(3) 0.82723(17) 0.49299(6) 0.0315(4) Uani 1 1 d . . .
H15A H 0.1679 0.8980 0.4828 0.038 Uiso 1 1 calc R . .
C16 C -0.1577(3) 0.48434(17) 0.62897(7) 0.0339(4) Uani 1 1 d . . .
H16A H -0.1153 0.4549 0.6696 0.051 Uiso 1 1 calc R . .
H16B H -0.1474 0.4087 0.6017 0.051 Uiso 1 1 calc R . .
H16C H -0.3224 0.5195 0.6272 0.051 Uiso 1 1 calc R . .

loop_
_atom_site_aniso_label
_atom_site_aniso_U_11
_atom_site_aniso_U_22
_atom_site_aniso_U_33
_atom_site_aniso_U_23
_atom_site_aniso_U_13
_atom_site_aniso_U_12
O1 0.0346(6) 0.0323(6) 0.0283(5) 0.0022(5) -0.0023(4) -0.0056(5)
O2 0.0338(6) 0.0352(6) 0.0337(6) 0.0052(5) -0.0001(5) -0.0075(5)
O3 0.0343(6) 0.0333(6) 0.0302(5) 0.0056(5) -0.0029(4) -0.0056(5)
N1 0.0328(7) 0.0333(7) 0.0283(6) 0.0011(6) -0.0029(5) -0.0047(6)
C1 0.0295(7) 0.0248(8) 0.0260(7) -0.0022(6) 0.0043(6) 0.0021(6)
C2 0.0275(7) 0.0266(8) 0.0259(7) -0.0009(6) 0.0039(5) 0.0003(6)
C3 0.0280(7) 0.0257(8) 0.0281(7) -0.0031(6) 0.0063(6) 0.0019(6)
C4 0.0268(7) 0.0262(8) 0.0265(7) -0.0033(6) 0.0033(5) 0.0018(6)
C5 0.0326(8) 0.0301(8) 0.0316(8) 0.0001(7) 0.0023(6) -0.0028(7)
C6 0.0377(9) 0.0365(9) 0.0314(8) 0.0053(7) 0.0006(6) -0.0004(7)
C7 0.0312(8) 0.0410(10) 0.0306(8) -0.0013(7) -0.0024(6) 0.0014(7)
C8 0.0267(7) 0.0356(9) 0.0345(8) -0.0034(7) 0.0018(6) -0.0030(6)
C9 0.0290(7) 0.0273(8) 0.0276(7) -0.0019(6) 0.0072(6) 0.0010(6)
C10 0.0286(7) 0.0274(8) 0.0247(7) -0.0036(6) 0.0032(6) 0.0035(6)
C11 0.0308(8) 0.0279(8) 0.0251(7) -0.0008(6) 0.0019(6) 0.0035(6)
C12 0.0315(8) 0.0358(9) 0.0314(8) 0.0000(7) 0.0007(6) -0.0044(7)
C13 0.0333(8) 0.0455(10) 0.0291(8) -0.0001(7) -0.0038(6) -0.0026(7)
C14 0.0395(9) 0.0433(10) 0.0261(7) 0.0044(7) 0.0001(6) 0.0014(7)
C15 0.0340(8) 0.0330(9) 0.0278(7) 0.0006(7) 0.0037(6) 0.0006(7)
C16 0.0317(8) 0.0322(9) 0.0377(8) 0.0065(7) -0.0010(6) -0.0034(7)

loop_
_atom_type_symbol
_atom_type_description
_atom_type_scat_dispersion_real
_atom_type_scat_dispersion_imag
_atom_type_scat_source
C C 0.0181 0.0091 'International Tables Vol C Tables 4.2.6.8 and 6.1.1.4'
H H 0.0000 0.0000 'International Tables Vol C Tables 4.2.6.8 and 6.1.1.4'
N N 0.0311 0.0180 'International Tables Vol C Tables 4.2.6.8 and 6.1.1.4'
O O 0.0492 0.0322 'International Tables Vol C Tables 4.2.6.8 and 6.1.1.4'

loop_
_geom_angle_atom_site_label_1
_geom_angle_atom_site_label_2
_geom_angle_atom_site_label_3
_geom_angle
_geom_angle_site_symmetry_1
_geom_angle_site_symmetry_3
_geom_angle_publ_flag
C3 O1 N1 108.29(11) . . ?
C11 O3 C16 117.76(11) . . ?
C1 N1 O1 106.61(12) . . ?
N1 C1 C2 110.76(12) . . ?
N1 C1 C4 119.74(14) . . ?
C2 C1 C4 129.48(14) . . ?
C3 C2 C1 104.97(13) . . ?
C2 C3 O1 109.36(12) . . ?
C2 C3 C10 136.18(15) . . ?
O1 C3 C10 114.46(12) . . ?
C5 C4 C9 118.40(13) . . ?
C5 C4 C1 120.22(14) . . ?
C9 C4 C1 121.33(14) . . ?
C6 C5 C4 121.45(15) . . ?
C5 C6 C7 119.45(15) . . ?
C8 C7 C6 120.46(14) . . ?
C7 C8 C9 120.21(15) . . ?
O2 C9 C8 116.85(14) . . ?
O2 C9 C4 123.15(13) . . ?
C8 C9 C4 120.00(14) . . ?
C15 C10 C11 118.62(13) . . ?
C15 C10 C3 120.17(14) . . ?
C11 C10 C3 121.21(13) . . ?
O3 C11 C12 123.25(14) . . ?
O3 C11 C10 116.92(13) . . ?
C12 C11 C10 119.83(14) . . ?
C13 C12 C11 120.07(15) . . ?
C14 C13 C12 120.79(14) . . ?
C13 C14 C15 119.41(15) . . ?
C14 C15 C10 121.26(15) . . ?

loop_
_geom_bond_atom_site_label_1
_geom_bond_atom_site_label_2
_geom_bond_distance
_geom_bond_site_symmetry_2
_geom_bond_publ_flag
O1 C3 1.3661(19) . ?
O1 N1 1.3962(15) . ?
O2 C9 1.3589(19) . ?
O3 C11 1.3640(18) . ?
O3 C16 1.4304(18) . ?
N1 C1 1.3188(19) . ?
C1 C2 1.420(2) . ?
C1 C4 1.473(2) . ?
C2 C3 1.356(2) . ?
C3 C10 1.462(2) . ?
C4 C5 1.396(2) . ?
C4 C9 1.404(2) . ?
C5 C6 1.380(2) . ?
C6 C7 1.388(2) . ?
C7 C8 1.379(2) . ?
C8 C9 1.395(2) . ?
C10 C15 1.396(2) . ?
C10 C11 1.407(2) . ?
C11 C12 1.394(2) . ?
C12 C13 1.384(2) . ?
C13 C14 1.381(2) . ?
C14 C15 1.384(2) . ?
